data_2002936
loop_
_publ_author_name
'Ojala, Charles R.'
'Ojala, William H.'
'Britton, Doyle'
'Gougoutas, J. Z.'

_publ_section_title
;
 Packing similarities of three isosteric molecules:
 4,5-dichlorophthalic anhydride, 4,5-dibromophthalic anhydride and
 5,6-dichlorobenzfurazan 1-oxide, including three polymorphs of
 5,6-dichlorobenzfurazan 1-oxide
;
_journal_issue 4
_journal_name_full 'Acta Crystallographica Section B'
_journal_page_first 530
_journal_page_last 542
_journal_paper_doi 10.1107/S0108768199000348
_journal_volume 55
_journal_year 1999
_chemical_formula_sum 'C6 H2 Cl2 N2 O2'
_chemical_formula_weight 205.00
_chemical_name_systematic
;
 5,6-dichlorobenzfurazan-1-oxide
;
_space_group_IT_number 15
_symmetry_cell_setting monoclinic
_symmetry_space_group_name_Hall '-C 2yc'
_symmetry_space_group_name_H-M 'C 1 2/c 1'
_audit_creation_method 'SHELXL plus manual entry'
_cell_angle_alpha 90.00
_cell_angle_beta 95.315(2)
_cell_angle_gamma 90.00
_cell_formula_units_Z 4
_cell_length_a 7.22330(10)
_cell_length_b 9.0549(3)
_cell_length_c 11.5700(4)
_cell_measurement_reflns_used 1656
_cell_measurement_temperature 173(2)
_cell_measurement_theta_max 25
_cell_measurement_theta_min 2
_cell_volume 753.50(4)
_diffrn_ambient_temperature 173(2)
_diffrn_measurement_device SMART
_diffrn_measurement_method \w
_diffrn_radiation_monochromator graphite
_diffrn_radiation_source 'fine-focus sealed tube'
_diffrn_radiation_type MoK\a
_diffrn_radiation_wavelength 0.71073
_diffrn_reflns_av_R_equivalents 0.024
_diffrn_reflns_av_sigmaI/netI 0.028
_diffrn_reflns_limit_h_max 8
_diffrn_reflns_limit_h_min -8
_diffrn_reflns_limit_k_max 7
_diffrn_reflns_limit_k_min -10
_diffrn_reflns_limit_l_max 13
_diffrn_reflns_limit_l_min -13
_diffrn_reflns_number 3292
_diffrn_reflns_theta_max 25.05
_diffrn_reflns_theta_min 3.54
_diffrn_standards_decay_% <1%
_diffrn_standards_interval_time 360
_diffrn_standards_number
;
 the first 150 reflections collected were re-collected at the end of
the data collection
;
_exptl_absorpt_coefficient_mu 0.812
_exptl_absorpt_correction_T_max 0.85
_exptl_absorpt_correction_T_min 0.67
_exptl_absorpt_correction_type 'SADABS (Sheldrick,1996)'
_exptl_crystal_colour yellow
_exptl_crystal_density_diffrn 1.807
_exptl_crystal_density_meas ?
_exptl_crystal_description 'thick plate'
_exptl_crystal_F_000 408
_exptl_crystal_size_max 0.50
_exptl_crystal_size_mid 0.45
_exptl_crystal_size_min 0.20
_refine_diff_density_max 0.18
_refine_diff_density_min -0.21
_refine_ls_extinction_method none
_refine_ls_goodness_of_fit_all 1.116
_refine_ls_goodness_of_fit_obs 1.151
_refine_ls_hydrogen_treatment 'idealized positions'
_refine_ls_matrix_type full
_refine_ls_number_parameters 109
_refine_ls_number_reflns 659
_refine_ls_number_restraints 33
_refine_ls_restrained_S_all 1.117
_refine_ls_restrained_S_obs 1.150
_refine_ls_R_factor_all 0.030
_refine_ls_R_factor_obs 0.027
_refine_ls_shift/esd_max 0.02
_refine_ls_shift/esd_mean 0.002
_refine_ls_structure_factor_coef Fsqd
_refine_ls_weighting_details 'w=1/[\s^2^(Fo^2^)+(0.043P)^2^+0.199P] where P=(Fo^2^+2Fc^2^)/3'
_refine_ls_weighting_scheme calc
_refine_ls_wR_factor_all 0.073
_refine_ls_wR_factor_obs 0.071
_reflns_number_observed 594
_reflns_number_total 659
_reflns_observed_criterion >2sigma(I)
_cod_data_source_file bk0061.cif
_cod_data_source_block Clt
_cod_depositor_comments
;
The following automatic conversions were performed:

'_refine_ls_weighting_scheme' value 'calc
w=1/[\s^2^(Fo^2^)+(0.043P)^2^+0.199P] where P=(Fo^2^+2Fc^2^)/3' was
changed to 'calc'. New tag '_refine_ls_weighting_details' was
created. The value of the new tag was set to
'w=1/[\s^2^(Fo^2^)+(0.043P)^2^+0.199P] where P=(Fo^2^+2Fc^2^)/3'.

Automatic conversion script
Id: cif_fix_values 3143 2015-03-26 13:38:13Z robertas 
;
_cod_database_code 2002936
_cod_database_fobs_code 2002936

loop_
_symmetry_equiv_pos_as_xyz
'x, y, z'
'-x, y, -z+1/2'
'x+1/2, y+1/2, z'
'-x+1/2, y+1/2, -z+1/2'
'-x, -y, -z'
'x, -y, z-1/2'
'-x+1/2, -y+1/2, -z'
'x+1/2, -y+1/2, z-1/2'

loop_
_atom_site_aniso_label
_atom_site_aniso_U_11
_atom_site_aniso_U_22
_atom_site_aniso_U_33
_atom_site_aniso_U_12
_atom_site_aniso_U_13
_atom_site_aniso_U_23
C1 0.027(4) 0.036(2) 0.019(6) -0.0027(13) -0.003(4) -0.0005(13)
C2 0.026(4) 0.039(2) 0.018(6) -0.0009(15) -0.003(3) -0.0028(14)
C3 0.0348(15) 0.032(5) 0.030(2) 0.000(2) 0.0054(15) 0.004(2)
C4 0.0293(14) 0.031(4) 0.0259(13) -0.004(2) 0.0046(12) -0.008(3)
C5 0.0307(14) 0.032(4) 0.0262(13) -0.004(2) 0.0033(12) -0.007(3)
C6 0.0344(14) 0.036(5) 0.029(2) 0.000(2) 0.0044(14) 0.005(2)
N1 0.037(2) 0.048(2) 0.030(3) -0.0035(15) -0.002(2) 0.0005(14)
N2 0.039(2) 0.050(2) 0.032(3) -0.0034(14) -0.003(2) -0.0006(14)
O1 0.062(2) 0.044(2) 0.045(2) 0.0018(13) -0.0112(13) 0.0134(13)
O2 0.046(2) 0.0428(15) 0.039(2) -0.0037(13) -0.0018(13) -0.0043(12)
Cl4 0.0433(14) 0.035(2) 0.0311(8) 0.0018(9) -0.0018(8) 0.0026(9)
Cl5 0.043(2) 0.038(2) 0.0303(9) -0.0053(10) 0.0011(9) -0.0036(10)

loop_
_atom_site_label
_atom_site_fract_x
_atom_site_fract_y
_atom_site_fract_z
_atom_site_U_iso_or_equiv
_atom_site_thermal_displace_type
_atom_site_calc_flag
_atom_site_refinement_flags
_atom_site_occupancy
_atom_site_disorder_group
_atom_site_type_symbol
C1 0.5311(13) 0.2759(6) 0.7869(9) 0.028(2) Uani d PDU 0.50 . C
C2 0.4322(14) 0.2843(7) 0.6770(7) 0.028(2) Uani d PDU 0.50 . C
C3 0.3963(12) 0.4281(16) 0.6298(10) 0.0322(14) Uani d PDU 0.50 . C
H3 0.3333 0.4364 0.5550 0.039 Uiso d P 0.50 . H
C4 0.4539(16) 0.5510(18) 0.6922(9) 0.0286(15) Uani d PDU 0.50 . C
C5 0.5525(16) 0.5284(18) 0.8080(9) 0.0296(15) Uani d PDU 0.50 . C
C6 0.5955(12) 0.3957(15) 0.8566(10) 0.0328(14) Uani d PDU 0.50 . C
H6 0.6608 0.3872 0.9280 0.039 Uiso d P 0.50 . H
N1 0.5552(5) 0.1343(5) 0.8159(3) 0.0384(8) Uani d PU 0.50 . N
N2 0.3926(5) 0.1483(5) 0.6335(4) 0.0410(8) Uani d PU 0.50 . N
O1 0.6282(4) 0.0635(4) 0.8995(3) 0.0513(7) Uani d P 0.50 . O
O2 0.4665(4) 0.0517(3) 0.7181(2) 0.0431(7) Uani d P 0.50 . O
Cl4 0.4124(10) 0.7204(9) 0.6282(6) 0.0368(7) Uani d PDU 0.50 . Cl
Cl5 0.6101(10) 0.6932(9) 0.8783(6) 0.0372(7) Uani d PDU 0.50 . Cl

loop_
_atom_type_symbol
_atom_type_description
_atom_type_scat_dispersion_real
_atom_type_scat_dispersion_imag
_atom_type_scat_source
C C 0.0033 0.0016 'International Tables Vol C Tables 4.2.6.8 and 6.1.1.4'
H H 0.0000 0.0000 'International Tables Vol C Tables 4.2.6.8 and 6.1.1.4'
N N 0.0061 0.0033 'International Tables Vol C Tables 4.2.6.8 and 6.1.1.4'
O O 0.0106 0.0060 'International Tables Vol C Tables 4.2.6.8 and 6.1.1.4'
Cl Cl 0.1484 0.1585 'International Tables Vol C Tables 4.2.6.8 and 6.1.1.4'

loop_
_geom_angle_atom_site_label_1
_geom_angle_atom_site_label_2
_geom_angle_atom_site_label_3
_geom_angle_site_symmetry_1
_geom_angle_site_symmetry_3
_geom_angle
C2 C1 C6 . . 126.3(9)
C1 C2 C3 . . 117.1(9)
C4 C3 C2 . . 120.3(11)
C3 C4 C5 . . 117.6(17)
C6 C5 C4 . . 125.2(17)
C5 C6 C1 . . 113.4(11)
N1 C1 C2 . . 108.9(5)
N2 C2 C1 . . 111.2(5)
C1 N1 O2 . . 105.2(4)
C2 N2 O2 . . 105.0(4)
N2 O2 N1 . . 109.8(3)
O1 N1 O2 . . 117.8(3)
C5 C4 Cl4 . . 124.5(16)
C4 C5 Cl5 . . 112.5(16)
N1 C1 C6 . . 124.8(10)
N2 C2 C3 . . 131.7(9)
C3 C4 Cl4 . . 117.8(7)
C6 C5 Cl5 . . 122.3(7)
O1 N1 C1 . . 137.0(5)
C2 C1 C1 2_656 2_656 170(2)
C2 C1 N1 2_656 . 83.4(16)
C1 C1 N1 2_656 . 105.8(4)
C2 C1 C2 2_656 . 167.3(19)
C1 C1 C2 2_656 . 3.5(7)
C2 C1 C6 2_656 . 41.5(14)
C1 C1 C6 2_656 . 129.4(8)
C2 C1 N2 2_656 2_656 57.5(15)
C1 C1 N2 2_656 2_656 131.6(3)
N1 C1 N2 . 2_656 25.9(2)
C2 C1 N2 . 2_656 134.8(5)
C6 C1 N2 . 2_656 98.9(9)
C2 C1 C3 2_656 2_656 43.6(12)
C1 C1 C3 2_656 2_656 127.4(6)
N1 C1 C3 . 2_656 126.8(8)
C2 C1 C3 . 2_656 124.3(9)
C6 C1 C3 . 2_656 2.3(11)
N2 C1 C3 2_656 2_656 101.0(7)
C2 C1 N1 2_656 2_656 144.1(16)
C1 C1 N1 2_656 2_656 44.8(3)
N1 C1 N1 . 2_656 61.0(4)
C2 C1 N1 . 2_656 47.9(3)
C6 C1 N1 . 2_656 174.0(10)
N2 C1 N1 2_656 2_656 86.8(3)
C3 C1 N1 2_656 2_656 172.1(8)
C1 C2 C6 2_656 2_656 122(2)
C1 C2 N2 2_656 . 105.1(14)
C6 C2 N2 2_656 . 133.1(10)
C1 C2 N1 2_656 2_656 76.1(12)
C6 C2 N1 2_656 2_656 161.8(11)
N2 C2 N1 . 2_656 29.0(2)
C1 C2 C1 2_656 . 6.9(15)
C6 C2 C1 2_656 . 115.7(11)
N1 C2 C1 2_656 . 82.3(4)
C1 C2 C3 2_656 . 123.0(17)
C6 C2 C3 2_656 . 1.6(13)
N1 C2 C3 2_656 . 160.3(9)
C1 C2 C2 2_656 2_656 9.5(15)
C6 C2 C2 2_656 2_656 112.6(9)
N2 C2 C2 . 2_656 114.3(3)
N1 C2 C2 2_656 2_656 85.3(3)
C1 C2 C2 . 2_656 3.2(4)
C3 C2 C2 . 2_656 114.0(7)
C6 C3 C5 2_656 2_656 111(5)
C6 C3 C4 2_656 . 116(6)
C5 C3 C4 2_656 . 5.3(11)
C6 C3 C2 2_656 . 5(5)
C5 C3 C2 2_656 . 115.3(8)
C6 C3 C1 2_656 2_656 10(4)
C5 C3 C1 2_656 2_656 102.0(8)
C4 C3 C1 . 2_656 107.0(10)
C2 C3 C1 . 2_656 13.4(6)
C5 C4 C3 2_656 . 32(5)
C5 C4 C4 2_656 2_656 95(5)
C3 C4 C4 . 2_656 125.6(6)
C5 C4 C5 2_656 . 88(6)
C4 C4 C5 2_656 . 8.2(12)
C5 C4 C6 2_656 2_656 21(5)
C3 C4 C6 . 2_656 11.3(5)
C4 C4 C6 2_656 2_656 114.3(5)
C5 C4 C6 . 2_656 106.4(15)
C5 C4 Cl5 2_656 2_656 138(6)
C3 C4 Cl5 . 2_656 109.4(7)
C4 C4 Cl5 2_656 2_656 124.9(5)
C5 C4 Cl5 . 2_656 132.9(17)
C6 C4 Cl5 2_656 2_656 120.6(8)
C5 C4 Cl4 2_656 . 147(6)
C4 C4 Cl4 2_656 . 116.6(4)
C6 C4 Cl4 2_656 . 129.1(7)
Cl5 C4 Cl4 2_656 . 9.2(3)
C4 C5 C3 2_656 2_656 143(6)
C4 C5 C6 2_656 . 156(6)
C3 C5 C6 2_656 . 13.5(5)
C4 C5 C4 2_656 . 77(5)
C3 C5 C4 2_656 . 138.6(19)
C4 C5 C5 2_656 2_656 84(6)
C3 C5 C5 2_656 2_656 130.6(7)
C6 C5 C5 . 2_656 117.2(6)
C4 C5 C5 . 2_656 8.2(12)
C4 C5 Cl5 2_656 . 37(5)
C3 C5 Cl5 2_656 . 108.9(7)
C5 C5 Cl5 2_656 . 120.5(4)
C4 C5 Cl4 2_656 2_656 30(5)
C3 C5 Cl4 2_656 2_656 116.0(8)
C6 C5 Cl4 . 2_656 129.5(7)
C4 C5 Cl4 . 2_656 105.2(15)
C5 C5 Cl4 2_656 2_656 113.1(4)
Cl5 C5 Cl4 . 2_656 8.0(3)
C3 C6 C2 2_656 2_656 173(6)
C3 C6 C5 2_656 . 56(5)
C2 C6 C5 2_656 . 130.2(13)
C3 C6 C1 2_656 . 168(5)
C2 C6 C1 2_656 . 16.9(7)
C3 C6 C4 2_656 2_656 53(5)
C2 C6 C4 2_656 2_656 133.0(11)
C5 C6 C4 . 2_656 3.2(9)
C1 C6 C4 . 2_656 116.1(10)
N2 N1 O2 2_656 2_656 128.7(8)
N2 N1 O1 2_656 . 42.2(5)
O2 N1 O1 2_656 . 87.3(4)
N2 N1 C1 2_656 . 95.0(8)
O2 N1 C1 2_656 . 135.5(6)
N2 N1 C2 2_656 2_656 74.5(7)
O2 N1 C2 2_656 2_656 155.5(6)
O1 N1 C2 . 2_656 116.6(5)
C1 N1 C2 . 2_656 20.5(6)
N2 N1 O2 2_656 . 159.5(7)
O2 N1 O2 2_656 . 30.8(3)
C2 N1 O2 2_656 . 125.6(4)
N2 N1 N1 2_656 2_656 167.9(7)
O2 N1 N1 2_656 2_656 61.5(3)
O1 N1 N1 . 2_656 148.8(3)
C1 N1 N1 . 2_656 74.2(4)
C2 N1 N1 2_656 2_656 94.6(3)
O2 N1 N1 . 2_656 31.0(2)
N2 N1 C1 2_656 2_656 124.2(8)
O2 N1 C1 2_656 2_656 106.2(5)
O1 N1 C1 . 2_656 166.4(5)
C1 N1 C1 . 2_656 29.4(6)
C2 N1 C1 2_656 2_656 49.8(3)
O2 N1 C1 . 2_656 75.8(4)
N1 N1 C1 2_656 2_656 44.8(3)
N1 N2 O1 2_656 2_656 106.0(8)
N1 N2 C2 2_656 . 76.5(7)
O1 N2 C2 2_656 . 175.1(7)
N1 N2 O2 2_656 . 28.8(5)
O1 N2 O2 2_656 . 77.9(4)
N1 N2 C1 2_656 2_656 59.1(6)
O1 N2 C1 2_656 2_656 164.6(5)
C2 N2 C1 . 2_656 17.4(4)
O2 N2 C1 . 2_656 87.6(4)
N2 O1 N1 2_656 . 31.8(3)
N2 O1 O2 2_656 2_656 67.0(4)
N1 O1 O2 . 2_656 35.5(2)
O2 O2 N1 2_656 2_656 118.0(3)
O2 O2 N2 2_656 . 140.5(2)
N1 O2 N2 2_656 . 22.5(3)
O2 O2 N1 2_656 . 31.2(2)
N1 O2 N1 2_656 . 87.5(4)
O2 O2 O1 2_656 2_656 171.7(5)
N1 O2 O1 2_656 2_656 57.2(3)
N2 O2 O1 . 2_656 35.1(2)
N1 O2 O1 . 2_656 144.7(3)
Cl5 Cl4 C4 2_656 . 56(3)
Cl5 Cl4 C5 2_656 2_656 53(3)
C4 Cl4 C5 . 2_656 3.5(7)
Cl4 Cl5 C4 2_656 2_656 114(4)
Cl4 Cl5 C5 2_656 . 119(4)
C4 Cl5 C5 2_656 . 4.7(8)

loop_
_geom_bond_atom_site_label_1
_geom_bond_atom_site_label_2
_geom_bond_distance
C1 C2 1.403(7)
C2 C3 1.427(10)
C3 C4 1.370(15)
C4 C5 1.472(6)
C5 C6 1.350(15)
C1 C6 1.405(9)
C1 N1 1.332(8)
C2 N2 1.350(9)
N1 O1 1.237(5)
N1 O2 1.454(5)
N2 O2 1.383(5)
C4 Cl4 1.717(14)
C5 Cl5 1.732(14)

loop_
_geom_contact_atom_site_label_1
_geom_contact_atom_site_label_2
_geom_contact_distance
_geom_contact_site_symmetry_2
C1 C2 .479(14) 2_656
C1 C1 .93(2) 2_656
C1 N2 1.546(10) 2_656
C1 C3 1.735(10) 2_656
C1 N1 1.819(7) 2_656
C2 C1 .479(14) 2_656
C2 C6 1.093(12) 2_656
C2 N1 1.363(7) 2_656
C2 C2 1.873(14) 2_656
C3 C6 .34(2) 2_656
C3 C5 1.20(3) 2_656
C3 C1 1.735(10) 2_656
C4 C5 .21(3) 2_656
C4 C4 1.44(2) 2_656
C4 C6 1.54(3) 2_656
C4 Cl5 1.57(2) 2_656
C5 C4 .21(3) 2_656
C5 C3 1.20(3) 2_656
C5 C5 1.48(2) 2_656
C5 Cl4 1.90(2) 2_656
C6 C3 .34(2) 2_656
C6 C2 1.093(12) 2_656
C6 C4 1.54(3) 2_656
N1 N2 .678(4) 2_656
N1 O2 .853(4) 2_656
N1 C2 1.363(7) 2_656
N1 N1 1.654(8) 2_656
N1 C1 1.819(7) 2_656
N2 N1 .678(4) 2_656
N2 O1 .865(4) 2_656
N2 C1 1.546(10) 2_656
O1 N2 .865(4) 2_656
O1 O2 1.470(4) 2_656
O2 O2 .844(5) 2_656
O2 N1 .853(4) 2_656
O2 O1 1.470(4) 2_656
Cl4 Cl5 .300(9) 2_656
Cl4 C5 1.90(2) 2_656
Cl5 Cl4 .300(9) 2_656
Cl5 C4 1.57(2) 2_656
